data_9016322
loop_
_publ_author_name
'Tordjman, I.'
'Durif, A.'
'Averbuch-Pouchot, M. T.'
'Guitel, J. C.'

_publ_section_title
;
 Structure cristalline du monophosphate de zinc-potassium: Zn2KH(PO4)2(H2O)2.5
;
_journal_issue 4
_journal_name_full 'Acta Crystallographica, Section B'
_journal_page_first 1143
_journal_page_last 1148
_journal_paper_doi 10.1107/S0567740875004682
_journal_volume 31
_journal_year 1975
_chemical_formula_sum 'K2 O21 P4 Zn4'
_space_group_IT_number 2
_symmetry_space_group_name_Hall '-P 1'
_symmetry_space_group_name_H-M 'P -1'
_cell_angle_alpha 102.21
_cell_angle_beta 113.35
_cell_angle_gamma 95.92
_cell_length_a 9.109
_cell_length_b 13.543
_cell_length_c 8.814
_cell_formula_units_Z 2
_cell_volume 954.277
_database_code_amcsd 0009533
_exptl_crystal_density_diffrn 2.783
_cod_duplicate_entry 1007025
_cod_original_formula_sum 'Zn4 K2 P4 O21'
_cod_database_code 9016322
_amcsd_formula_title 'H6 K O10.5 P2 Zn2'

loop_
_space_group_symop_operation_xyz
x,y,z
-x,-y,-z

loop_
_atom_site_label
_atom_site_fract_x
_atom_site_fract_y
_atom_site_fract_z
Zn1 0.60790 0.54270 0.41340
Zn2 0.73770 0.73270 0.98740
Zn3 0.96640 0.03460 0.26080
Zn4 0.85280 0.36050 0.01330
K1 0.95460 0.33690 0.64630
K2 0.61590 0.88270 0.67380
P1 0.78660 0.53030 0.81460
P2 0.77760 0.86560 0.35040
P3 0.94740 0.14160 0.97710
P4 0.64980 0.32420 0.21540
O1 0.63530 0.53610 0.65850
O2 0.77860 0.41640 0.81820
O3 0.94140 0.56680 0.79220
O4 0.78990 0.59640 0.97930
O5 0.58970 0.84770 0.30310
O6 0.80980 0.77990 0.23460
O7 0.82000 0.97200 0.32720
O8 0.86050 0.86030 0.53420
O9 0.86790 0.22650 0.90420
O10 0.87670 0.11630 0.10270
O11 0.89940 0.04680 0.82600
O12 0.13260 0.17530 0.07700
O13 0.48160 0.25580 0.15060
O14 0.68690 0.41020 0.37060
O15 0.78440 0.25890 0.28290
O16 0.66760 0.36050 0.06980
O17 0.57210 0.57260 0.17820
O18 0.51050 0.67990 0.47130
O19 0.15960 0.35740 0.48230
O20 0.55810 0.03040 0.89570
O21 0.71470 0.13190 0.53000

loop_
_cod_related_entry_id
_cod_related_entry_database
_cod_related_entry_code
1 AMCSD 0009533
